data_7123289
loop_
_publ_author_name
'Nagarkar, Sanjog S.'
'Kurasho, Haruna'
'Duong, Nghia Tuan Tuan'
'Nishiyama, Yusuke'
'Kitagawa, Susumu'
'Horike, Satoshi'

_publ_section_title
;
 Crystal Melting and Glass Formation in Copper Thiocyanate based
 Coordination Polymers
;
_journal_name_full 'Chemical Communications'
_journal_paper_doi 10.1039/C9CC02172H
_journal_year 2019
_chemical_formula_moiety 'C15 H13 Cu2 N5 S3'
_chemical_formula_sum 'C15 H13 Cu2 N5 S3'
_chemical_formula_weight 486.56
_space_group_crystal_system orthorhombic
_space_group_IT_number 61
_space_group_name_Hall '-P 2ac 2ab'
_space_group_name_H-M_alt 'P b c a'
_symmetry_space_group_name_Hall '-P 2ac 2ab'
_symmetry_space_group_name_H-M 'P b c a'
_atom_sites_solution_hydrogens geom
_atom_sites_solution_primary iterative
_audit_creation_date 2019-02-25
_audit_creation_method
;
Olex2 1.2
(compiled 2018.05.29 svn.r3508 for OlexSys, GUI svn.r5506)
;
_audit_update_record
;
2019-02-26 deposited with the CCDC.    2019-04-10 downloaded from the CCDC.
;
_cell_angle_alpha 90
_cell_angle_beta 90
_cell_angle_gamma 90
_cell_formula_units_Z 8
_cell_length_a 10.9442(18)
_cell_length_b 11.887(2)
_cell_length_c 27.698(5)
_cell_measurement_reflns_used 8126
_cell_measurement_temperature 173(2)
_cell_measurement_theta_max 27.4971
_cell_measurement_theta_min 3.3574
_cell_volume 3603.3(11)
_computing_cell_refinement 'CrystalClear	(Rigaku Inc. 2008)'
_computing_data_collection 'CrystalClear	(Rigaku Inc. 2008)'
_computing_data_reduction 'CrystalClear	(Rigaku Inc. 2008)'
_computing_molecular_graphics 'Olex2 (Dolomanov et al., 2009)'
_computing_publication_material 'Olex2 (Dolomanov et al., 2009)'
_computing_structure_refinement 'ShelXL (Sheldrick, 2015)'
_computing_structure_solution 'olex2.solve (Bourhis et al., 2015)'
_diffrn_ambient_temperature 173.35
_diffrn_detector_area_resol_mean 28.5714
_diffrn_measured_fraction_theta_full 0.998
_diffrn_measured_fraction_theta_max 0.998
_diffrn_measurement_device_type 'Saturn724+ (4x4 bin mode)'
_diffrn_measurement_method dtprofit.ref
_diffrn_radiation_detector CCD
_diffrn_radiation_monochromator Confocal
_diffrn_radiation_type MoK\a
_diffrn_radiation_wavelength 0.71075
_diffrn_reflns_av_R_equivalents 0.0518
_diffrn_reflns_av_unetI/netI 0.0384
_diffrn_reflns_Laue_measured_fraction_full 0.998
_diffrn_reflns_Laue_measured_fraction_max 0.998
_diffrn_reflns_limit_h_max 14
_diffrn_reflns_limit_h_min -12
_diffrn_reflns_limit_k_max 15
_diffrn_reflns_limit_k_min -14
_diffrn_reflns_limit_l_max 35
_diffrn_reflns_limit_l_min -35
_diffrn_reflns_number 27627
_diffrn_reflns_point_group_measured_fraction_full 0.998
_diffrn_reflns_point_group_measured_fraction_max 0.998
_diffrn_reflns_theta_full 25.242
_diffrn_reflns_theta_max 27.496
_diffrn_reflns_theta_min 3.357
_diffrn_source 'Rotating Anode'
_exptl_absorpt_coefficient_mu 2.716
_exptl_absorpt_correction_T_max 0.6126
_exptl_absorpt_correction_T_min 0.6126
_exptl_absorpt_correction_type multi-scan
_exptl_absorpt_process_details 'REQAB (Rigaku, 1998)'
_exptl_crystal_colour orange
_exptl_crystal_density_diffrn 1.794
_exptl_crystal_density_method 'not measured'
_exptl_crystal_description plate
_exptl_crystal_F_000 1952
_exptl_crystal_size_max 0.2
_exptl_crystal_size_mid 0.2
_exptl_crystal_size_min 0.2
_refine_diff_density_max 0.660
_refine_diff_density_min -0.769
_refine_diff_density_rms 0.116
_refine_ls_extinction_coef 0.0013(3)
_refine_ls_extinction_expression Fc^*^=kFc[1+0.001xFc^2^\l^3^/sin(2\q)]^-1/4^
_refine_ls_extinction_method 'SHELXL-2014/7 (Sheldrick 2014'
_refine_ls_goodness_of_fit_ref 1.050
_refine_ls_hydrogen_treatment constr
_refine_ls_matrix_type full
_refine_ls_number_parameters 228
_refine_ls_number_reflns 4123
_refine_ls_number_restraints 0
_refine_ls_restrained_S_all 1.050
_refine_ls_R_factor_all 0.0797
_refine_ls_R_factor_gt 0.0670
_refine_ls_shift/su_max 0.000
_refine_ls_shift/su_mean 0.000
_refine_ls_structure_factor_coef Fsqd
_refine_ls_weighting_details 'w=1/[\s^2^(Fo^2^)+(0.0754P)^2^+12.2923P] where P=(Fo^2^+2Fc^2^)/3'
_refine_ls_weighting_scheme calc
_refine_ls_wR_factor_gt 0.1555
_refine_ls_wR_factor_ref 0.1644
_reflns_Friedel_coverage 0.000
_reflns_number_gt 3526
_reflns_number_total 4123
_reflns_threshold_expression 'I > 2\s(I)'
_cod_data_source_file c9cc02172h2.cif
_cod_data_source_block 1_C2
_cod_original_cell_volume 3603.2(11)
_cod_database_code 7123289
_shelx_shelxl_version_number 2014/7
_shelx_space_group_comment
;
The symmetry employed for this shelxl refinement is uniquely defined
by the following loop, which should always be used as a source of
symmetry information in preference to the above space-group names.
They are only intended as comments.
;
_shelx_estimated_absorpt_t_max 0.613
_shelx_estimated_absorpt_t_min 0.613
_olex2_refinement_description
;
1. Fixed Uiso
 At 1.2 times of:
  All C(H) groups, All C(H,H) groups
 At 1.5 times of:
  All C(H,H,H) groups
2.a Secondary CH2 refined with riding coordinates:
 C15(H15A,H15B)
2.b Aromatic/amide H refined with riding coordinates:
 C2(H2), C4(H4), C5(H5), C7(H7), C8(H8), C11(H11), C13(H13), C14(H14)
2.c Idealised Me refined as rotating group:
 C12(H12A,H12B,H12C)
;
_olex2_submission_special_instructions 'No special instructions were received'

loop_
_space_group_symop_operation_xyz
'x, y, z'
'-x+1/2, -y, z+1/2'
'x+1/2, -y+1/2, -z'
'-x, y+1/2, -z+1/2'
'-x, -y, -z'
'x-1/2, y, -z-1/2'
'-x-1/2, y-1/2, z'
'x, -y-1/2, z-1/2'

loop_
_atom_site_label
_atom_site_type_symbol
_atom_site_fract_x
_atom_site_fract_y
_atom_site_fract_z
_atom_site_U_iso_or_equiv
_atom_site_adp_type
_atom_site_occupancy
_atom_site_site_symmetry_order
_atom_site_calc_flag
_atom_site_refinement_flags_posn
Cu1 Cu 0.80045(6) 0.06923(5) -0.09502(2) 0.0334(2) Uani 1 1 d .
Cu2 Cu 0.46006(7) 0.45161(6) -0.09052(2) 0.0421(2) Uani 1 1 d .
S1 S 0.64274(12) 0.42482(9) -0.14700(4) 0.0291(3) Uani 1 1 d .
S2 S 0.49647(12) 0.64896(10) -0.07099(5) 0.0337(3) Uani 1 1 d .
S3 S 0.22163(13) 0.42517(12) -0.22884(5) 0.0407(4) Uani 1 1 d .
N1 N 0.7135(4) 0.0216(3) -0.03350(15) 0.0289(9) Uani 1 1 d .
C1 C 0.6969(4) 0.3000(4) -0.12999(16) 0.0261(9) Uani 1 1 d .
N2 N 0.7323(4) 0.2108(3) -0.12049(16) 0.0343(10) Uani 1 1 d .
C2 C 0.4934(4) 0.0013(4) 0.13106(18) 0.0299(10) Uani 1 1 d .
H2 H 0.4656 0.0692 0.1167 0.036 Uiso 1 1 calc R
N3 N 0.5190(4) 0.6242(3) 0.02991(16) 0.0328(9) Uani 1 1 d .
C3 C 0.5095(4) 0.6346(4) -0.01181(18) 0.0287(10) Uani 1 1 d .
C4 C 0.6686(5) -0.1169(4) 0.02721(18) 0.0309(10) Uani 1 1 d .
H4 H 0.6689 -0.1937 0.0366 0.037 Uiso 1 1 calc R
N4 N 0.3339(5) 0.4447(4) -0.13865(18) 0.0424(11) Uani 1 1 d .
C5 C 0.6172(5) -0.1631(4) 0.12997(19) 0.0339(11) Uani 1 1 d .
H5 H 0.6767 -0.2100 0.1152 0.041 Uiso 1 1 calc R
C6 C 0.5781(5) -0.0655(4) 0.10666(18) 0.0286(10) Uani 1 1 d .
C7 C 0.7122(5) -0.0851(4) -0.01771(18) 0.0303(10) Uani 1 1 d .
H7 H 0.7428 -0.1420 -0.0385 0.036 Uiso 1 1 calc R
C8 C 0.4498(5) -0.0298(4) 0.17546(19) 0.0344(11) Uani 1 1 d .
H8 H 0.3930 0.0173 0.1917 0.041 Uiso 1 1 calc R
N5 N 0.4864(4) -0.1259(4) 0.19630(15) 0.0330(9) Uani 1 1 d .
C9 C 0.2862(5) 0.4381(4) -0.17596(19) 0.0318(11) Uani 1 1 d .
C10 C 0.6247(4) -0.0347(4) 0.05831(18) 0.0275(10) Uani 1 1 d .
C11 C 0.6686(5) 0.0991(4) -0.00343(19) 0.0330(11) Uani 1 1 d .
H11 H 0.6663 0.1750 -0.0141 0.040 Uiso 1 1 calc R
C12 C 0.5252(7) -0.1709(7) 0.2827(2) 0.071(2) Uani 1 1 d .
H12A H 0.5870 -0.2276 0.2748 0.107 Uiso 1 1 calc GR
H12B H 0.4839 -0.1919 0.3128 0.107 Uiso 1 1 calc GR
H12C H 0.5648 -0.0975 0.2868 0.107 Uiso 1 1 calc GR
C13 C 0.6253(5) 0.0752(4) 0.0421(2) 0.0343(11) Uani 1 1 d .
H13 H 0.5960 0.1340 0.0623 0.041 Uiso 1 1 calc R
C14 C 0.5693(5) -0.1916(4) 0.17458(19) 0.0363(11) Uani 1 1 d .
H14 H 0.5957 -0.2587 0.1900 0.044 Uiso 1 1 calc R
C15 C 0.4340(6) -0.1641(5) 0.2429(2) 0.0502(15) Uani 1 1 d .
H15A H 0.3967 -0.2392 0.2383 0.060 Uiso 1 1 calc R
H15B H 0.3682 -0.1115 0.2525 0.060 Uiso 1 1 calc R

loop_
_atom_site_aniso_label
_atom_site_aniso_U_11
_atom_site_aniso_U_22
_atom_site_aniso_U_33
_atom_site_aniso_U_23
_atom_site_aniso_U_13
_atom_site_aniso_U_12
Cu1 0.0415(4) 0.0251(3) 0.0336(4) 0.0034(2) 0.0012(3) 0.0023(2)
Cu2 0.0517(5) 0.0392(4) 0.0353(4) -0.0020(3) -0.0069(3) 0.0044(3)
S1 0.0349(7) 0.0224(5) 0.0300(6) 0.0016(4) 0.0003(5) 0.0026(5)
S2 0.0428(8) 0.0252(6) 0.0331(6) 0.0015(5) 0.0043(5) 0.0067(5)
S3 0.0415(8) 0.0439(8) 0.0367(7) -0.0038(6) -0.0052(6) 0.0003(6)
N1 0.028(2) 0.028(2) 0.031(2) -0.0021(17) -0.0010(16) -0.0003(16)
C1 0.031(2) 0.026(2) 0.021(2) -0.0036(18) 0.0021(18) -0.0013(18)
N2 0.041(2) 0.022(2) 0.039(2) -0.0005(18) -0.0080(19) 0.0012(17)
C2 0.031(3) 0.024(2) 0.035(3) -0.001(2) 0.000(2) 0.0023(19)
N3 0.038(2) 0.025(2) 0.036(2) -0.0029(17) 0.0022(18) -0.0027(17)
C3 0.026(2) 0.021(2) 0.039(3) -0.0040(19) 0.004(2) -0.0006(17)
C4 0.034(3) 0.023(2) 0.035(3) -0.002(2) 0.001(2) -0.0021(19)
N4 0.043(3) 0.041(3) 0.043(3) -0.007(2) -0.001(2) 0.009(2)
C5 0.038(3) 0.028(2) 0.036(3) 0.002(2) 0.002(2) 0.003(2)
C6 0.029(3) 0.024(2) 0.033(2) -0.0015(19) -0.002(2) -0.0027(18)
C7 0.037(3) 0.019(2) 0.034(3) -0.0023(19) 0.000(2) 0.0023(19)
C8 0.033(3) 0.032(3) 0.038(3) -0.005(2) 0.002(2) 0.003(2)
N5 0.034(2) 0.031(2) 0.034(2) 0.0012(18) 0.0068(18) -0.0019(17)
C9 0.029(3) 0.032(3) 0.035(3) -0.003(2) 0.004(2) 0.0002(19)
C10 0.024(2) 0.023(2) 0.036(3) -0.0031(19) -0.0005(19) 0.0004(18)
C11 0.044(3) 0.019(2) 0.036(3) 0.0003(19) 0.000(2) 0.004(2)
C12 0.090(6) 0.088(6) 0.035(3) -0.002(3) 0.003(3) -0.042(5)
C13 0.040(3) 0.021(2) 0.041(3) -0.004(2) 0.006(2) 0.005(2)
C14 0.041(3) 0.029(3) 0.039(3) 0.003(2) 0.001(2) 0.000(2)
C15 0.059(4) 0.048(3) 0.043(3) 0.009(3) 0.018(3) 0.003(3)

loop_
_atom_type_symbol
_atom_type_description
_atom_type_scat_dispersion_real
_atom_type_scat_dispersion_imag
_atom_type_scat_source
C C 0.0033 0.0016 'International Tables Vol C Tables 4.2.6.8 and 6.1.1.4'
H H 0.0000 0.0000 'International Tables Vol C Tables 4.2.6.8 and 6.1.1.4'
Cu Cu 0.3201 1.2651 'International Tables Vol C Tables 4.2.6.8 and 6.1.1.4'
N N 0.0061 0.0033 'International Tables Vol C Tables 4.2.6.8 and 6.1.1.4'
S S 0.1246 0.1234 'International Tables Vol C Tables 4.2.6.8 and 6.1.1.4'

loop_
_geom_angle_atom_site_label_1
_geom_angle_atom_site_label_2
_geom_angle_atom_site_label_3
_geom_angle
_geom_angle_site_symmetry_1
_geom_angle_site_symmetry_3
S1 Cu1 Cu2 56.15(4) 7_755 7_755
S1 Cu1 S2 101.91(5) 7_755 7_755
S2 Cu1 Cu2 52.04(4) 7_755 7_755
N1 Cu1 Cu2 104.27(12) . 7_755
N1 Cu1 S1 116.03(12) . 7_755
N1 Cu1 S2 107.32(12) . 7_755
N2 Cu1 Cu2 138.60(13) . 7_755
N2 Cu1 S1 120.66(13) . 7_755
N2 Cu1 S2 96.20(13) . 7_755
N2 Cu1 N1 111.14(18) . .
S1 Cu2 Cu1 49.00(3) . 7_765
S2 Cu2 Cu1 54.08(4) . 7_765
S2 Cu2 S1 97.33(5) . .
N3 Cu2 Cu1 98.76(13) 5_665 7_765
N3 Cu2 S1 112.52(13) 5_665 .
N3 Cu2 S2 103.78(13) 5_665 .
N3 Cu2 N4 132.3(2) 5_665 .
N4 Cu2 Cu1 128.66(16) . 7_765
N4 Cu2 S1 97.58(15) . .
N4 Cu2 S2 108.21(15) . .
Cu1 S1 Cu2 74.84(4) 7_765 .
C1 S1 Cu1 112.78(16) . 7_765
C1 S1 Cu2 102.47(16) . .
Cu2 S2 Cu1 73.88(4) . 7_765
C3 S2 Cu1 98.48(17) . 7_765
C3 S2 Cu2 97.73(17) . .
C7 N1 Cu1 122.8(3) . .
C11 N1 Cu1 120.2(3) . .
C11 N1 C7 116.4(4) . .
N2 C1 S1 176.3(4) . .
C1 N2 Cu1 171.3(4) . .
C8 C2 C6 120.8(5) . .
C3 N3 Cu2 157.9(4) . 5_665
N3 C3 S2 179.8(5) . .
C7 C4 C10 119.0(4) . .
C9 N4 Cu2 160.8(5) . .
C14 C5 C6 120.0(5) . .
C2 C6 C10 121.8(4) . .
C5 C6 C2 116.9(5) . .
C5 C6 C10 121.3(4) . .
N1 C7 C4 123.7(4) . .
N5 C8 C2 120.8(5) . .
C8 N5 C15 121.3(5) . .
C14 N5 C8 120.4(4) . .
C14 N5 C15 118.3(5) . .
N4 C9 S3 178.2(5) . .
C4 C10 C6 120.5(4) . .
C13 C10 C4 117.5(5) . .
C13 C10 C6 122.0(4) . .
N1 C11 C13 123.8(4) . .
C11 C13 C10 119.6(5) . .
N5 C14 C5 121.0(5) . .
N5 C15 C12 113.7(5) . .

loop_
_geom_bond_atom_site_label_1
_geom_bond_atom_site_label_2
_geom_bond_distance
_geom_bond_site_symmetry_2
Cu1 Cu2 2.9733(11) 7_755
Cu1 S1 2.3250(14) 7_755
Cu1 S2 2.5062(15) 7_755
Cu1 N1 2.032(4) .
Cu1 N2 1.971(4) .
Cu2 Cu1 2.9732(11) 7_765
Cu2 S1 2.5584(15) .
Cu2 S2 2.4402(15) .
Cu2 N3 1.919(4) 5_665
Cu2 N4 1.921(5) .
S1 Cu1 2.3250(14) 7_765
S1 C1 1.665(5) .
S2 Cu1 2.5063(15) 7_765
S2 C3 1.654(5) .
S3 C9 1.633(5) .
N1 C7 1.342(6) .
N1 C11 1.336(6) .
C1 N2 1.160(6) .
C2 C6 1.395(7) .
C2 C8 1.370(7) .
N3 Cu2 1.919(4) 5_665
N3 C3 1.167(6) .
C4 C7 1.385(7) .
C4 C10 1.388(7) .
N4 C9 1.161(7) .
C5 C6 1.395(7) .
C5 C14 1.384(7) .
C6 C10 1.479(7) .
C8 N5 1.341(7) .
N5 C14 1.340(7) .
N5 C15 1.483(7) .
C10 C13 1.381(6) .
C11 C13 1.377(7) .
C12 C15 1.490(9) .

loop_
_geom_torsion_atom_site_label_1
_geom_torsion_atom_site_label_2
_geom_torsion_atom_site_label_3
_geom_torsion_atom_site_label_4
_geom_torsion
Cu1 N1 C7 C4 170.6(4)
Cu1 N1 C11 C13 -169.8(4)
N1 C11 C13 C10 -1.4(8)
C2 C6 C10 C4 -155.0(5)
C2 C6 C10 C13 24.3(7)
C2 C8 N5 C14 2.1(8)
C2 C8 N5 C15 -176.0(5)
C4 C10 C13 C11 0.0(7)
C5 C6 C10 C4 25.0(7)
C5 C6 C10 C13 -155.7(5)
C6 C2 C8 N5 -0.9(8)
C6 C5 C14 N5 -0.8(8)
C6 C10 C13 C11 -179.3(5)
C7 N1 C11 C13 1.8(8)
C7 C4 C10 C6 -179.7(5)
C7 C4 C10 C13 1.0(7)
C8 C2 C6 C5 -1.1(7)
C8 C2 C6 C10 178.9(5)
C8 N5 C14 C5 -1.3(8)
C8 N5 C15 C12 -117.1(6)
C10 C4 C7 N1 -0.6(8)
C11 N1 C7 C4 -0.7(7)
C14 C5 C6 C2 1.9(7)
C14 C5 C6 C10 -178.0(5)
C14 N5 C15 C12 64.7(8)
C15 N5 C14 C5 176.9(5)
